data_1557856
loop_
_publ_author_name
'Wang, Meng'
'Du, Jiao-Xian'
'Hui-Xiang, Yang'
'Dai, Quan'
'Liu, Ya-Pei'
'He, Juan'
'Wang, Yi'
'Li, Zheng-Hui'
'Feng, Tao'
'Liu, Ji-Kai'

_publ_section_title
;
 Sesquiterpenoids from Cultures of the Basidiomycetes <i>Irpex
 lacteus</i>.
;
_journal_name_full 'Journal of natural products'
_journal_paper_doi 10.1021/acs.jnatprod.9b01177
_journal_year 2020
_chemical_absolute_configuration ad
_chemical_formula_sum 'C16 H24 O6'
_chemical_formula_weight 312.35
_space_group_crystal_system monoclinic
_space_group_IT_number 4
_space_group_name_Hall 'P 2yb'
_space_group_name_H-M_alt 'P 1 21 1'
_atom_sites_solution_hydrogens geom
_cell_angle_alpha 90
_cell_angle_beta 101.5780(10)
_cell_angle_gamma 90
_cell_formula_units_Z 2
_cell_length_a 7.2833(4)
_cell_length_b 11.5034(6)
_cell_length_c 9.4902(5)
_cell_measurement_reflns_used 9674
_cell_measurement_temperature 151.(2)
_cell_measurement_theta_max 79.1592
_cell_measurement_theta_min 3.8426
_cell_volume 778.94(7)
_computing_cell_refinement 'SAINT V8.38A (Bruker AXS Inc., 2017)'
_computing_data_reduction 'SAINT V8.38A (Bruker AXS Inc., 2017)'
_computing_molecular_graphics 'shelXle (C.B. Huebschle, rev 833)'
_computing_structure_refinement 'SHELXL-2016/6 (Sheldrick, 2016)'
_computing_structure_solution 'SHELXT 2014/5 (Sheldrick, 2014)'
_diffrn_ambient_temperature 151.(2)
_diffrn_detector_area_resol_mean 7.3910
_diffrn_measured_fraction_theta_full 0.982
_diffrn_measured_fraction_theta_max 0.982
_diffrn_measurement_device_type 'Bruker APEX-II CCD'
_diffrn_measurement_method '\f and \w scans'
_diffrn_radiation_type 'Cu K\a'
_diffrn_radiation_wavelength 1.54178
_diffrn_reflns_av_R_equivalents 0.0302
_diffrn_reflns_av_unetI/netI 0.0166
_diffrn_reflns_limit_h_max 9
_diffrn_reflns_limit_h_min -9
_diffrn_reflns_limit_k_max 14
_diffrn_reflns_limit_k_min -14
_diffrn_reflns_limit_l_max 12
_diffrn_reflns_limit_l_min -12
_diffrn_reflns_number 28735
_diffrn_reflns_theta_full 79.15
_diffrn_reflns_theta_max 79.15
_diffrn_reflns_theta_min 6.20
_exptl_absorpt_coefficient_mu 0.842
_exptl_absorpt_correction_T_max 0.83
_exptl_absorpt_correction_T_min 0.74
_exptl_absorpt_correction_type multi-scan
_exptl_absorpt_process_details
;
SADABS-2016/2 - Bruker AXS area detector scaling and absorption correction
;
_exptl_crystal_colour 'light colourless'
_exptl_crystal_density_diffrn 1.332
_exptl_crystal_density_method 'not measured'
_exptl_crystal_description BLOCK
_exptl_crystal_F_000 336
_exptl_crystal_size_max 0.238
_exptl_crystal_size_mid 0.229
_exptl_crystal_size_min 0.228
_refine_diff_density_max 0.197
_refine_diff_density_min -0.160
_refine_ls_abs_structure_details
;

Flack x determined using 1505 quotients [(I+)-(I-)]/[(I+)+(I-)]
(Parsons, Flack and Wagner, Acta Cryst. B69 (2013) 249-259).
;
_refine_ls_abs_structure_Flack 0.06(3)
_refine_ls_extinction_method none
_refine_ls_goodness_of_fit_ref 1.022
_refine_ls_hydrogen_treatment mixed
_refine_ls_matrix_type full
_refine_ls_number_parameters 209
_refine_ls_number_reflns 3255
_refine_ls_number_restraints 1
_refine_ls_restrained_S_all 1.022
_refine_ls_R_factor_all 0.0245
_refine_ls_R_factor_gt 0.0245
_refine_ls_shift/su_max 0.000
_refine_ls_shift/su_mean 0.000
_refine_ls_structure_factor_coef Fsqd
_refine_ls_weighting_details 'w=1/[\s^2^(Fo^2^)+(0.0378P)^2^+0.1175P] where P=(Fo^2^+2Fc^2^)/3'
_refine_ls_weighting_scheme calc
_refine_ls_wR_factor_gt 0.0623
_refine_ls_wR_factor_ref 0.0623
_reflns_number_gt 3247
_reflns_number_total 3255
_reflns_threshold_expression 'I > 2\s(I)'
_cod_data_source_file np9b01177_si_003.cif
_cod_data_source_block lml182
_cod_depositor_comments
;
The following automatic conversions were performed:

data item '_exptl_absorpt_correction_type' value 'Multi-Scan' was
changed to 'multi-scan' in accordance with the
/home/data/users/saulius/crontab/automatic-downloads/rss-feeds/ACS/lib/dictionaries/cif_core.dic
dictionary named 'cif_core.dic' version 2.4.2 last updated on
2011-04-26.

Automatic conversion script
Id: cif_fix_values 7556 2019-12-06 15:28:31Z antanas 
;
_cod_database_code 1557856

loop_
_space_group_symop_operation_xyz
'x, y, z'
'-x, y+1/2, -z'

loop_
_atom_site_type_symbol
_atom_site_label
_atom_site_fract_x
_atom_site_fract_y
_atom_site_fract_z
_atom_site_U_iso_or_equiv
_atom_site_adp_type
_atom_site_calc_flag
_atom_site_refinement_flags_adp
_atom_site_refinement_flags_occupancy
_atom_site_refinement_flags_posn
_atom_site_occupancy
_atom_site_disorder_assembly
_atom_site_disorder_group
O O1 0.68530(15) 0.68601(9) 0.62826(11) 0.0207(2) Uani d . . . 1 . .
C C1 0.69970(18) 0.56037(13) 0.63481(14) 0.0166(3) Uani d . . . 1 . .
C C2 0.69037(18) 0.50193(13) 0.49563(14) 0.0166(3) Uani d . . . 1 . .
O O2 0.93393(16) 0.24204(10) 0.55461(12) 0.0248(2) Uani d . . . 1 . .
H H2 1.016(3) 0.2998(18) 0.559(2) 0.037 Uiso calc U . R 1 . .
O O3 0.40110(14) 0.55482(10) 0.70961(12) 0.0226(2) Uani d . . . 1 . .
H H3 0.3988(4) 0.628(2) 0.724(2) 0.034 Uiso calc U . R 1 . .
C C3 0.70525(18) 0.38902(13) 0.46799(14) 0.0170(3) Uani d . . . 1 . .
C C4 0.7559(2) 0.28774(13) 0.56819(15) 0.0182(3) Uani d . . . 1 . .
H H4 0.660062 0.22558 0.538238 0.022 Uiso calc U . R 1 . .
O O4 0.65595(16) 0.48198(10) 0.24800(11) 0.0240(2) Uani d . . . 1 . .
C C5 0.7547(2) 0.31937(13) 0.72503(15) 0.0198(3) Uani d . . . 1 . .
H H5A 0.862589 0.370886 0.761797 0.024 Uiso calc U . R 1 . .
H H5B 0.770769 0.247574 0.783747 0.024 Uiso calc U . R 1 . .
O O5 0.67906(17) 0.28823(10) 0.23925(11) 0.0260(2) Uani d . . . 1 . .
C C6 0.5730(2) 0.38065(14) 0.74336(14) 0.0189(3) Uani d . . . 1 . .
H H6 0.475627 0.360771 0.656517 0.023 Uiso calc U . R 1 . .
C C8 0.6962(2) 0.56838(16) 0.89001(15) 0.0247(3) Uani d . . . 1 . .
H H8A 0.612082 0.623182 0.926701 0.03 Uiso calc U . R 1 . .
H H8B 0.732022 0.506267 0.96254 0.03 Uiso calc U . R 1 . .
C C7 0.5910(2) 0.51393(13) 0.74616(15) 0.0175(3) Uani d . . . 1 . .
C C10 0.85768(19) 0.63404(13) 0.70544(14) 0.0186(3) Uani d . . . 1 . .
H H10 0.9735 0.638588 0.664199 0.022 Uiso calc U . R 1 . .
C C9 0.8745(2) 0.63369(14) 0.86769(15) 0.0205(3) Uani d . . . 1 . .
C C11 0.6618(2) 0.56936(14) 0.35828(14) 0.0209(3) Uani d . . . 1 . .
H H11A 0.542928 0.613632 0.343352 0.025 Uiso calc U . R 1 . .
H H11B 0.766609 0.624238 0.358564 0.025 Uiso calc U . R 1 . .
C C1W 0.1567(3) 0.45832(17) 0.3859(2) 0.0374(4) Uani d . . . 1 . .
H H1WA 0.062523 0.414642 0.31807 0.056 Uiso calc U . R 1 . .
H H1WB 0.282366 0.433572 0.376222 0.056 Uiso calc U . R 1 . .
H H1WC 0.141734 0.541605 0.364985 0.056 Uiso calc U . R 1 . .
O O1W 0.13304(18) 0.43688(13) 0.52802(16) 0.0395(3) Uani d . . . 1 . .
H H1W 0.212(4) 0.477(3) 0.587(2) 0.059 Uiso calc U . R 1 . .
C C15 0.8807(2) 0.75784(15) 0.92696(17) 0.0269(3) Uani d . . . 1 . .
H H15A 0.992243 0.797678 0.908147 0.04 Uiso calc U . R 1 . .
H H15B 0.885611 0.755237 1.030871 0.04 Uiso calc U . R 1 . .
H H15C 0.768133 0.800013 0.879776 0.04 Uiso calc U . R 1 . .
C C14 1.0551(2) 0.57041(17) 0.93636(18) 0.0284(3) Uani d . . . 1 . .
H H14A 1.056493 0.493137 0.893102 0.043 Uiso calc U . R 1 . .
H H14B 1.061116 0.562435 1.039993 0.043 Uiso calc U . R 1 . .
H H14C 1.163422 0.615128 0.919956 0.043 Uiso calc U . R 1 . .
C C13 0.5004(3) 0.33540(15) 0.87397(18) 0.0287(3) Uani d . . . 1 . .
H H13A 0.391407 0.38131 0.886367 0.043 Uiso calc U . R 1 . .
H H13B 0.599359 0.342317 0.960325 0.043 Uiso calc U . R 1 . .
H H13C 0.463991 0.253638 0.858704 0.043 Uiso calc U . R 1 . .
C C12 0.6797(2) 0.37553(14) 0.31087(15) 0.0197(3) Uani d . . . 1 . .

loop_
_atom_site_aniso_label
_atom_site_aniso_U_11
_atom_site_aniso_U_22
_atom_site_aniso_U_33
_atom_site_aniso_U_12
_atom_site_aniso_U_13
_atom_site_aniso_U_23
O1 0.0254(5) 0.0138(5) 0.0229(5) 0.0011(4) 0.0049(4) -0.0002(4)
C1 0.0203(6) 0.0133(6) 0.0170(6) 0.0009(5) 0.0056(5) 0.0015(5)
C2 0.0154(6) 0.0184(7) 0.0161(6) 0.0000(5) 0.0038(5) 0.0019(5)
O2 0.0271(5) 0.0189(5) 0.0305(6) 0.0058(4) 0.0112(4) 0.0019(4)
O3 0.0188(5) 0.0190(6) 0.0313(5) 0.0012(4) 0.0082(4) -0.0027(4)
C3 0.0172(6) 0.0182(7) 0.0163(6) -0.0010(5) 0.0051(5) -0.0006(5)
C4 0.0216(7) 0.0150(6) 0.0190(6) 0.0008(5) 0.0061(5) 0.0012(5)
O4 0.0370(6) 0.0206(5) 0.0151(5) -0.0008(4) 0.0069(4) 0.0002(4)
C5 0.0249(7) 0.0173(7) 0.0171(6) 0.0022(6) 0.0037(5) 0.0023(5)
O5 0.0385(6) 0.0212(6) 0.0201(5) -0.0045(5) 0.0103(4) -0.0052(4)
C6 0.0233(6) 0.0190(7) 0.0159(6) -0.0016(5) 0.0075(5) 0.0003(5)
C8 0.0277(7) 0.0306(8) 0.0175(6) -0.0085(7) 0.0088(5) -0.0053(6)
C7 0.0185(6) 0.0181(7) 0.0170(6) -0.0008(5) 0.0065(5) -0.0010(5)
C10 0.0214(6) 0.0154(6) 0.0198(6) -0.0014(5) 0.0061(5) -0.0012(5)
C9 0.0213(6) 0.0215(7) 0.0190(6) -0.0027(6) 0.0049(5) -0.0026(6)
C11 0.0290(7) 0.0178(7) 0.0163(6) 0.0009(6) 0.0056(5) 0.0015(6)
C1W 0.0283(8) 0.0294(10) 0.0533(11) -0.0013(7) 0.0056(7) -0.0072(8)
O1W 0.0280(6) 0.0364(7) 0.0516(8) -0.0102(5) 0.0024(5) -0.0063(6)
C15 0.0327(8) 0.0222(8) 0.0258(7) -0.0028(6) 0.0058(6) -0.0064(6)
C14 0.0274(7) 0.0303(9) 0.0256(7) 0.0014(7) 0.0011(6) -0.0007(7)
C13 0.0419(9) 0.0240(8) 0.0252(7) -0.0046(7) 0.0184(7) 0.0011(6)
C12 0.0216(6) 0.0204(7) 0.0181(6) -0.0025(5) 0.0062(5) -0.0001(6)

loop_
_atom_type_symbol
_atom_type_description
_atom_type_scat_dispersion_real
_atom_type_scat_dispersion_imag
_atom_type_scat_source
C C 0.0181 0.0091 'International Tables Vol C Tables 4.2.6.8 and 6.1.1.4'
H H 0.0000 0.0000 'International Tables Vol C Tables 4.2.6.8 and 6.1.1.4'
O O 0.0492 0.0322 'International Tables Vol C Tables 4.2.6.8 and 6.1.1.4'

loop_
_geom_angle_atom_site_label_1
_geom_angle_atom_site_label_2
_geom_angle_atom_site_label_3
_geom_angle_site_symmetry_1
_geom_angle_site_symmetry_3
_geom_angle
_geom_angle_publ_flag
C10 O1 C1 . . 61.27(9) ?
O1 C1 C2 . . 115.29(11) ?
O1 C1 C10 . . 59.37(9) ?
C2 C1 C10 . . 124.12(12) ?
O1 C1 C7 . . 109.45(11) ?
C2 C1 C7 . . 121.38(12) ?
C10 C1 C7 . . 110.43(11) ?
C3 C2 C1 . . 129.09(13) ?
C3 C2 C11 . . 109.65(12) ?
C1 C2 C11 . . 121.26(12) ?
C4 O2 H2 . . 109.5 ?
C7 O3 H3 . . 109.5 ?
C2 C3 C12 . . 107.63(13) ?
C2 C3 C4 . . 130.54(13) ?
C12 C3 C4 . . 121.60(13) ?
O2 C4 C3 . . 109.90(11) ?
O2 C4 C5 . . 110.91(12) ?
C3 C4 C5 . . 112.44(12) ?
O2 C4 H4 . . 107.8 ?
C3 C4 H4 . . 107.8 ?
C5 C4 H4 . . 107.8 ?
C12 O4 C11 . . 109.04(11) ?
C4 C5 C6 . . 112.99(11) ?
C4 C5 H5A . . 109.0 ?
C6 C5 H5A . . 109.0 ?
C4 C5 H5B . . 109.0 ?
C6 C5 H5B . . 109.0 ?
H5A C5 H5B . . 107.8 ?
C13 C6 C7 . . 111.48(12) ?
C13 C6 C5 . . 112.32(13) ?
C7 C6 C5 . . 112.72(12) ?
C13 C6 H6 . . 106.6 ?
C7 C6 H6 . . 106.6 ?
C5 C6 H6 . . 106.6 ?
C9 C8 C7 . . 110.70(11) ?
C9 C8 H8A . . 109.5 ?
C7 C8 H8A . . 109.5 ?
C9 C8 H8B . . 109.5 ?
C7 C8 H8B . . 109.5 ?
H8A C8 H8B . . 108.1 ?
O3 C7 C1 . . 108.90(11) ?
O3 C7 C6 . . 104.35(11) ?
C1 C7 C6 . . 112.83(11) ?
O3 C7 C8 . . 111.16(12) ?
C1 C7 C8 . . 103.41(11) ?
C6 C7 C8 . . 116.19(13) ?
O1 C10 C1 . . 59.37(9) ?
O1 C10 C9 . . 113.48(11) ?
C1 C10 C9 . . 110.80(11) ?
O1 C10 H10 . . 119.6 ?
C1 C10 H10 . . 119.6 ?
C9 C10 H10 . . 119.6 ?
C10 C9 C14 . . 108.68(12) ?
C10 C9 C15 . . 111.09(13) ?
C14 C9 C15 . . 109.12(13) ?
C10 C9 C8 . . 103.90(11) ?
C14 C9 C8 . . 112.52(14) ?
C15 C9 C8 . . 111.42(12) ?
O4 C11 C2 . . 104.43(12) ?
O4 C11 H11A . . 110.9 ?
C2 C11 H11A . . 110.9 ?
O4 C11 H11B . . 110.9 ?
C2 C11 H11B . . 110.9 ?
H11A C11 H11B . . 108.9 ?
O1W C1W H1WA . . 109.5 ?
O1W C1W H1WB . . 109.5 ?
H1WA C1W H1WB . . 109.5 ?
O1W C1W H1WC . . 109.5 ?
H1WA C1W H1WC . . 109.5 ?
H1WB C1W H1WC . . 109.5 ?
C1W O1W H1W . . 109.5 ?
C9 C15 H15A . . 109.5 ?
C9 C15 H15B . . 109.5 ?
H15A C15 H15B . . 109.5 ?
C9 C15 H15C . . 109.5 ?
H15A C15 H15C . . 109.5 ?
H15B C15 H15C . . 109.5 ?
C9 C14 H14A . . 109.5 ?
C9 C14 H14B . . 109.5 ?
H14A C14 H14B . . 109.5 ?
C9 C14 H14C . . 109.5 ?
H14A C14 H14C . . 109.5 ?
H14B C14 H14C . . 109.5 ?
C6 C13 H13A . . 109.5 ?
C6 C13 H13B . . 109.5 ?
H13A C13 H13B . . 109.5 ?
C6 C13 H13C . . 109.5 ?
H13A C13 H13C . . 109.5 ?
H13B C13 H13C . . 109.5 ?
O5 C12 O4 . . 120.99(12) ?
O5 C12 C3 . . 129.81(14) ?
O4 C12 C3 . . 109.20(13) ?

loop_
_geom_bond_atom_site_label_1
_geom_bond_atom_site_label_2
_geom_bond_site_symmetry_2
_geom_bond_distance
_geom_bond_publ_flag
O1 C10 . 1.4494(18) ?
O1 C1 . 1.4495(18) ?
C1 C2 . 1.4714(18) ?
C1 C10 . 1.477(2) ?
C1 C7 . 1.5379(18) ?
C2 C3 . 1.334(2) ?
C2 C11 . 1.4950(19) ?
O2 C4 . 1.4285(18) ?
O2 H2 . 0.89(3) ?
O3 C7 . 1.4359(17) ?
O3 H3 . 0.85(3) ?
C3 C12 . 1.4733(18) ?
C3 C4 . 1.502(2) ?
C4 C5 . 1.5340(19) ?
C4 H4 . 1.0 ?
O4 C12 . 1.3579(19) ?
O4 C11 . 1.4455(18) ?
C5 C6 . 1.540(2) ?
C5 H5A . 0.99 ?
C5 H5B . 0.99 ?
O5 C12 . 1.2121(19) ?
C6 C13 . 1.5331(19) ?
C6 C7 . 1.539(2) ?
C6 H6 . 1.0 ?
C8 C9 . 1.551(2) ?
C8 C7 . 1.5568(19) ?
C8 H8A . 0.99 ?
C8 H8B . 0.99 ?
C10 C9 . 1.5200(18) ?
C10 H10 . 1.0 ?
C9 C14 . 1.530(2) ?
C9 C15 . 1.532(2) ?
C11 H11A . 0.99 ?
C11 H11B . 0.99 ?
C1W O1W . 1.415(3) ?
C1W H1WA . 0.98 ?
C1W H1WB . 0.98 ?
C1W H1WC . 0.98 ?
O1W H1W . 0.85(3) ?
C15 H15A . 0.98 ?
C15 H15B . 0.98 ?
C15 H15C . 0.98 ?
C14 H14A . 0.98 ?
C14 H14B . 0.98 ?
C14 H14C . 0.98 ?
C13 H13A . 0.98 ?
C13 H13B . 0.98 ?
C13 H13C . 0.98 ?

loop_
_geom_torsion_atom_site_label_1
_geom_torsion_atom_site_label_2
_geom_torsion_atom_site_label_3
_geom_torsion_atom_site_label_4
_geom_torsion_site_symmetry_1
_geom_torsion_site_symmetry_2
_geom_torsion_site_symmetry_3
_geom_torsion_site_symmetry_4
_geom_torsion
_geom_torsion_publ_flag
C10 O1 C1 C2 . . . . -116.18(13) ?
C10 O1 C1 C7 . . . . 102.78(12) ?
O1 C1 C2 C3 . . . . 177.71(13) ?
C10 C1 C2 C3 . . . . 108.85(18) ?
C7 C1 C2 C3 . . . . -46.3(2) ?
O1 C1 C2 C11 . . . . -1.86(18) ?
C10 C1 C2 C11 . . . . -70.71(18) ?
C7 C1 C2 C11 . . . . 134.17(14) ?
C1 C2 C3 C12 . . . . 178.13(13) ?
C11 C2 C3 C12 . . . . -2.26(16) ?
C1 C2 C3 C4 . . . . -7.4(2) ?
C11 C2 C3 C4 . . . . 172.25(13) ?
C2 C3 C4 O2 . . . . -111.85(16) ?
C12 C3 C4 O2 . . . . 62.01(17) ?
C2 C3 C4 C5 . . . . 12.2(2) ?
C12 C3 C4 C5 . . . . -173.92(12) ?
O2 C4 C5 C6 . . . . 174.09(12) ?
C3 C4 C5 C6 . . . . 50.59(16) ?
C4 C5 C6 C13 . . . . 137.29(13) ?
C4 C5 C6 C7 . . . . -95.76(14) ?
O1 C1 C7 O3 . . . . 55.69(14) ?
C2 C1 C7 O3 . . . . -82.56(16) ?
C10 C1 C7 O3 . . . . 119.26(13) ?
O1 C1 C7 C6 . . . . 171.06(11) ?
C2 C1 C7 C6 . . . . 32.81(18) ?
C10 C1 C7 C6 . . . . -125.37(13) ?
O1 C1 C7 C8 . . . . -62.60(14) ?
C2 C1 C7 C8 . . . . 159.15(13) ?
C10 C1 C7 C8 . . . . 0.97(16) ?
C13 C6 C7 O3 . . . . -73.49(15) ?
C5 C6 C7 O3 . . . . 159.12(10) ?
C13 C6 C7 C1 . . . . 168.44(12) ?
C5 C6 C7 C1 . . . . 41.05(16) ?
C13 C6 C7 C8 . . . . 49.26(17) ?
C5 C6 C7 C8 . . . . -78.12(15) ?
C9 C8 C7 O3 . . . . -122.81(13) ?
C9 C8 C7 C1 . . . . -6.11(17) ?
C9 C8 C7 C6 . . . . 118.07(15) ?
C1 O1 C10 C9 . . . . -101.11(13) ?
C2 C1 C10 O1 . . . . 101.44(14) ?
C7 C1 C10 O1 . . . . -101.09(12) ?
O1 C1 C10 C9 . . . . 105.69(13) ?
C2 C1 C10 C9 . . . . -152.87(13) ?
C7 C1 C10 C9 . . . . 4.59(17) ?
O1 C10 C9 C14 . . . . 176.56(12) ?
C1 C10 C9 C14 . . . . 111.98(14) ?
O1 C10 C9 C15 . . . . -63.37(15) ?
C1 C10 C9 C15 . . . . -127.95(13) ?
O1 C10 C9 C8 . . . . 56.54(16) ?
C1 C10 C9 C8 . . . . -8.04(17) ?
C7 C8 C9 C10 . . . . 8.70(17) ?
C7 C8 C9 C14 . . . . -108.67(15) ?
C7 C8 C9 C15 . . . . 128.39(14) ?
C12 O4 C11 C2 . . . . -0.51(15) ?
C3 C2 C11 O4 . . . . 1.78(16) ?
C1 C2 C11 O4 . . . . -178.57(12) ?
C11 O4 C12 O5 . . . . 179.68(14) ?
C11 O4 C12 C3 . . . . -0.80(16) ?
C2 C3 C12 O5 . . . . -178.57(15) ?
C4 C3 C12 O5 . . . . 6.3(2) ?
C2 C3 C12 O4 . . . . 1.97(16) ?
C4 C3 C12 O4 . . . . -173.14(12) ?
